data_7002917
loop_
_publ_author_name
'Janini, Thomas E.'
'Rakosi, III, Robert'
'Durr, Christopher B.'
'Bertke, Jeffrey A.'
'Bunge, Scott D.'

_publ_section_title
;
 1,1,3,3-Tetramethylguanidine solvated lanthanide aryloxides:
 pre-catalysts for intramolecular hydroalkoxylation
;
_journal_issue 47
_journal_name_full 'Dalton Transactions'
_journal_page_first 10601
_journal_page_last 10608
_journal_paper_doi 10.1039/b917377c
_journal_year 2009
_chemical_formula_sum 'C19 H35 N3 O'
_chemical_formula_weight 321.50
_chemical_name_common (DBP)(H-TMG)
_chemical_name_systematic
;
?
;
_space_group_IT_number 61
_symmetry_cell_setting orthorhombic
_symmetry_space_group_name_Hall '-P 2ac 2ab'
_symmetry_space_group_name_H-M 'P b c a'
_atom_sites_solution_hydrogens geom
_atom_sites_solution_primary direct
_atom_sites_solution_secondary difmap
_audit_creation_method SHELXL-97
_cell_angle_alpha 90.00
_cell_angle_beta 90.00
_cell_angle_gamma 90.00
_cell_formula_units_Z 8
_cell_length_a 9.654(4)
_cell_length_b 16.646(7)
_cell_length_c 25.314(11)
_cell_measurement_reflns_used 9732
_cell_measurement_temperature 100(2)
_cell_measurement_theta_max 24.43
_cell_measurement_theta_min 2.45
_cell_volume 4068(3)
_computing_cell_refinement 'Bruker SMART'
_computing_data_collection 'Bruker SMART'
_computing_data_reduction 'Bruker SAINT'
_computing_molecular_graphics 'Bruker SHELXTL'
_computing_publication_material 'Bruker SHELXTL'
_computing_structure_refinement 'SHELXL-97 (Sheldrick, 2008)'
_computing_structure_solution 'SHELXS-97 (Sheldrick, 2008)'
_diffrn_ambient_temperature 100(2)
_diffrn_measured_fraction_theta_full 0.999
_diffrn_measured_fraction_theta_max 0.999
_diffrn_measurement_device_type 'CCD area detector'
_diffrn_measurement_method 'phi and omega scans'
_diffrn_radiation_monochromator graphite
_diffrn_radiation_source 'fine-focus sealed tube'
_diffrn_radiation_type MoK\a
_diffrn_radiation_wavelength 0.71073
_diffrn_reflns_av_R_equivalents 0.0821
_diffrn_reflns_av_sigmaI/netI 0.0457
_diffrn_reflns_limit_h_max 11
_diffrn_reflns_limit_h_min -11
_diffrn_reflns_limit_k_max 19
_diffrn_reflns_limit_k_min -19
_diffrn_reflns_limit_l_max 30
_diffrn_reflns_limit_l_min -30
_diffrn_reflns_number 29508
_diffrn_reflns_theta_full 25.05
_diffrn_reflns_theta_max 25.05
_diffrn_reflns_theta_min 2.45
_exptl_absorpt_coefficient_mu 0.065
_exptl_absorpt_correction_T_max 0.9922
_exptl_absorpt_correction_T_min 0.9807
_exptl_absorpt_correction_type multi-scan
_exptl_absorpt_process_details SADABS
_exptl_crystal_colour Colorless
_exptl_crystal_density_diffrn 1.050
_exptl_crystal_density_meas ?
_exptl_crystal_density_method .
_exptl_crystal_description Block
_exptl_crystal_F_000 1424
_exptl_crystal_size_max 0.30
_exptl_crystal_size_mid 0.20
_exptl_crystal_size_min 0.12
_refine_diff_density_max 0.155
_refine_diff_density_min -0.215
_refine_diff_density_rms 0.040
_refine_ls_extinction_method none
_refine_ls_goodness_of_fit_ref 0.916
_refine_ls_hydrogen_treatment mixed
_refine_ls_matrix_type full
_refine_ls_number_parameters 226
_refine_ls_number_reflns 3596
_refine_ls_number_restraints 0
_refine_ls_restrained_S_all 0.916
_refine_ls_R_factor_all 0.0756
_refine_ls_R_factor_gt 0.0468
_refine_ls_shift/su_max 0.001
_refine_ls_shift/su_mean 0.000
_refine_ls_structure_factor_coef Fsqd
_refine_ls_weighting_details 'calc w=1/[\s^2^(Fo^2^)+(0.1000P)^2^+0.2019P] where P=(Fo^2^+2Fc^2^)/3'
_refine_ls_weighting_scheme calc
_refine_ls_wR_factor_gt 0.1256
_refine_ls_wR_factor_ref 0.1505
_reflns_number_gt 2428
_reflns_number_total 3596
_reflns_threshold_expression >2sigma(I)
_cod_data_source_file b917377c.txt
_cod_data_source_block q006
_cod_depositor_comments
;
The following automatic conversions were performed:
'_symmetry_cell_setting' value 'Orthorhombic' changed to 'orthorhombic'
according to '/home/saulius/struct/CIF-dictionaries/cif_core.dic'
dictionary named 'cif_core.dic' version 2.4.1 from 2010-06-29.

Automatic conversion script
Id: cif_fix_enum 1527 2010-12-29 10:47:43Z saulius 
;
_cod_original_sg_symbol_H-M Pbca
_cod_database_code 7002917

loop_
_symmetry_equiv_pos_as_xyz
'x, y, z'
'-x+1/2, -y, z+1/2'
'-x, y+1/2, -z+1/2'
'x+1/2, -y+1/2, -z'
'-x, -y, -z'
'x-1/2, y, -z-1/2'
'x, -y-1/2, z-1/2'
'-x-1/2, y-1/2, z'

loop_
_atom_site_label
_atom_site_type_symbol
_atom_site_fract_x
_atom_site_fract_y
_atom_site_fract_z
_atom_site_U_iso_or_equiv
_atom_site_adp_type
_atom_site_occupancy
_atom_site_symmetry_multiplicity
_atom_site_calc_flag
_atom_site_refinement_flags
_atom_site_disorder_assembly
_atom_site_disorder_group
N1 N 0.35370(18) 0.32574(10) 0.62943(8) 0.0430(5) Uani 1 1 d . . .
N2 N 0.41680(17) 0.35687(10) 0.54403(7) 0.0405(4) Uani 1 1 d . . .
N3 N 0.55712(16) 0.40061(10) 0.61247(7) 0.0396(4) Uani 1 1 d . . .
O1 O 0.20201(13) 0.19389(8) 0.60982(5) 0.0321(3) Uani 1 1 d . . .
C1 C 0.19149(17) 0.13737(10) 0.64918(7) 0.0275(4) Uani 1 1 d . . .
C2 C 0.08253(18) 0.14355(10) 0.68614(7) 0.0295(4) Uani 1 1 d . . .
C3 C 0.07325(19) 0.08372(11) 0.72459(8) 0.0357(5) Uani 1 1 d . . .
H3 H 0.0017 0.0867 0.7503 0.043 Uiso 1 1 calc R . .
C4 C 0.16524(19) 0.02049(11) 0.72619(8) 0.0376(5) Uani 1 1 d . . .
H4 H 0.1572 -0.0191 0.7530 0.045 Uiso 1 1 calc R . .
C5 C 0.26859(19) 0.01456(11) 0.68910(8) 0.0346(5) Uani 1 1 d . . .
H5 H 0.3307 -0.0297 0.6906 0.041 Uiso 1 1 calc R . .
C6 C 0.28487(17) 0.07171(10) 0.64929(7) 0.0292(4) Uani 1 1 d . . .
C7 C 0.39922(19) 0.06253(12) 0.60732(8) 0.0356(5) Uani 1 1 d . . .
C8 C 0.5040(2) 0.13189(13) 0.61106(9) 0.0485(6) Uani 1 1 d . . .
H8A H 0.4568 0.1829 0.6040 0.073 Uiso 1 1 calc R . .
H8B H 0.5777 0.1238 0.5850 0.073 Uiso 1 1 calc R . .
H8C H 0.5443 0.1331 0.6466 0.073 Uiso 1 1 calc R . .
C9 C 0.3360(2) 0.05939(14) 0.55162(8) 0.0496(6) Uani 1 1 d . . .
H9A H 0.2695 0.0150 0.5496 0.074 Uiso 1 1 calc R . .
H9B H 0.4097 0.0510 0.5256 0.074 Uiso 1 1 calc R . .
H9C H 0.2885 0.1102 0.5442 0.074 Uiso 1 1 calc R . .
C10 C 0.4809(2) -0.01579(13) 0.61463(9) 0.0478(6) Uani 1 1 d . . .
H10A H 0.5266 -0.0154 0.6492 0.072 Uiso 1 1 calc R . .
H10B H 0.5509 -0.0204 0.5867 0.072 Uiso 1 1 calc R . .
H10C H 0.4174 -0.0616 0.6126 0.072 Uiso 1 1 calc R . .
C11 C -0.02387(18) 0.21270(11) 0.68496(8) 0.0340(5) Uani 1 1 d . . .
C12 C 0.0468(2) 0.29390(11) 0.69362(9) 0.0428(5) Uani 1 1 d . . .
H12A H -0.0237 0.3361 0.6963 0.064 Uiso 1 1 calc R . .
H12B H 0.1083 0.3055 0.6638 0.064 Uiso 1 1 calc R . .
H12C H 0.1009 0.2922 0.7263 0.064 Uiso 1 1 calc R . .
C13 C -0.1009(2) 0.21402(14) 0.63218(10) 0.0556(6) Uani 1 1 d . . .
H13A H -0.1485 0.1626 0.6270 0.083 Uiso 1 1 calc R . .
H13B H -0.0346 0.2226 0.6034 0.083 Uiso 1 1 calc R . .
H13C H -0.1690 0.2577 0.6323 0.083 Uiso 1 1 calc R . .
C14 C -0.1313(2) 0.20451(14) 0.72899(11) 0.0659(8) Uani 1 1 d . . .
H14A H -0.1825 0.1541 0.7245 0.099 Uiso 1 1 calc R . .
H14B H -0.1959 0.2499 0.7274 0.099 Uiso 1 1 calc R . .
H14C H -0.0844 0.2043 0.7633 0.099 Uiso 1 1 calc R . .
C15 C 0.43869(19) 0.35998(11) 0.59732(8) 0.0336(5) Uani 1 1 d . . .
C16 C 0.2847(2) 0.32791(13) 0.52477(9) 0.0484(6) Uani 1 1 d . . .
H16A H 0.2865 0.2691 0.5229 0.073 Uiso 1 1 calc R . .
H16B H 0.2673 0.3500 0.4895 0.073 Uiso 1 1 calc R . .
H16C H 0.2110 0.3450 0.5489 0.073 Uiso 1 1 calc R . .
C17 C 0.5317(2) 0.33903(16) 0.50874(9) 0.0602(7) Uani 1 1 d . . .
H17A H 0.6193 0.3516 0.5265 0.090 Uiso 1 1 calc R . .
H17B H 0.5232 0.3715 0.4766 0.090 Uiso 1 1 calc R . .
H17C H 0.5299 0.2819 0.4994 0.090 Uiso 1 1 calc R . .
C18 C 0.5860(2) 0.47906(14) 0.58898(12) 0.0645(7) Uani 1 1 d . . .
H18A H 0.5448 0.4817 0.5536 0.097 Uiso 1 1 calc R . .
H18B H 0.6864 0.4867 0.5863 0.097 Uiso 1 1 calc R . .
H18C H 0.5463 0.5214 0.6112 0.097 Uiso 1 1 calc R . .
C19 C 0.6074(2) 0.39100(14) 0.66566(9) 0.0520(6) Uani 1 1 d . . .
H19A H 0.5550 0.4261 0.6894 0.078 Uiso 1 1 calc R . .
H19B H 0.7058 0.4053 0.6671 0.078 Uiso 1 1 calc R . .
H19C H 0.5957 0.3350 0.6767 0.078 Uiso 1 1 calc R . .
H1 H 0.371(2) 0.3407(13) 0.6629(9) 0.052(7) Uiso 1 1 d . . .
H2 H 0.259(2) 0.2364(15) 0.6180(9) 0.063(7) Uiso 1 1 d . . .

loop_
_atom_site_aniso_label
_atom_site_aniso_U_11
_atom_site_aniso_U_22
_atom_site_aniso_U_33
_atom_site_aniso_U_23
_atom_site_aniso_U_13
_atom_site_aniso_U_12
N1 0.0453(11) 0.0455(10) 0.0381(11) -0.0040(8) 0.0086(9) -0.0120(8)
N2 0.0344(9) 0.0486(10) 0.0384(10) 0.0020(8) 0.0041(8) -0.0064(7)
N3 0.0328(9) 0.0384(10) 0.0477(11) -0.0009(8) -0.0006(8) -0.0040(7)
O1 0.0324(7) 0.0298(7) 0.0340(8) 0.0035(6) 0.0018(6) 0.0009(6)
C1 0.0233(9) 0.0264(9) 0.0326(11) -0.0015(8) -0.0024(8) -0.0040(7)
C2 0.0234(9) 0.0278(10) 0.0373(11) -0.0023(8) 0.0012(8) -0.0046(7)
C3 0.0328(10) 0.0334(10) 0.0408(12) -0.0012(9) 0.0045(9) -0.0080(8)
C4 0.0375(11) 0.0296(10) 0.0456(12) 0.0062(9) 0.0000(9) -0.0061(8)
C5 0.0302(10) 0.0272(10) 0.0463(12) -0.0007(9) -0.0053(9) 0.0009(8)
C6 0.0241(9) 0.0288(9) 0.0348(11) -0.0051(8) -0.0029(8) -0.0010(7)
C7 0.0278(10) 0.0398(11) 0.0391(12) -0.0027(9) -0.0005(8) 0.0071(8)
C8 0.0303(11) 0.0524(13) 0.0628(15) 0.0027(11) 0.0123(10) 0.0001(9)
C9 0.0494(13) 0.0578(14) 0.0418(13) -0.0070(10) 0.0004(10) 0.0194(10)
C10 0.0389(12) 0.0486(13) 0.0560(15) -0.0025(10) -0.0002(10) 0.0167(10)
C11 0.0263(9) 0.0335(10) 0.0421(12) 0.0026(8) 0.0061(8) 0.0021(8)
C12 0.0412(12) 0.0331(11) 0.0540(14) -0.0062(9) 0.0028(10) 0.0069(9)
C13 0.0392(12) 0.0599(15) 0.0677(16) -0.0153(12) -0.0144(11) 0.0182(10)
C14 0.0519(14) 0.0556(15) 0.090(2) 0.0193(13) 0.0382(14) 0.0183(11)
C15 0.0295(10) 0.0271(10) 0.0442(12) -0.0018(8) 0.0044(9) 0.0021(8)
C16 0.0451(13) 0.0539(13) 0.0461(13) 0.0023(11) -0.0057(10) -0.0076(10)
C17 0.0485(14) 0.0865(18) 0.0457(14) 0.0001(13) 0.0128(11) -0.0010(12)
C18 0.0502(15) 0.0446(14) 0.099(2) 0.0086(13) -0.0032(14) -0.0176(11)
C19 0.0415(12) 0.0604(15) 0.0541(15) -0.0140(11) -0.0057(11) 0.0055(10)

loop_
_atom_type_symbol
_atom_type_description
_atom_type_scat_dispersion_real
_atom_type_scat_dispersion_imag
_atom_type_scat_source
C C 0.0033 0.0016 'International Tables Vol C Tables 4.2.6.8 and 6.1.1.4'
H H 0.0000 0.0000 'International Tables Vol C Tables 4.2.6.8 and 6.1.1.4'
N N 0.0061 0.0033 'International Tables Vol C Tables 4.2.6.8 and 6.1.1.4'
O O 0.0106 0.0060 'International Tables Vol C Tables 4.2.6.8 and 6.1.1.4'

loop_
_geom_angle_atom_site_label_1
_geom_angle_atom_site_label_2
_geom_angle_atom_site_label_3
_geom_angle
_geom_angle_site_symmetry_1
_geom_angle_site_symmetry_3
_geom_angle_publ_flag
C15 N1 H2 126.7(7) . . ?
C15 N1 H1 110.5(15) . . ?
H2 N1 H1 119.0(16) . . ?
C15 N2 C16 118.77(16) . . ?
C15 N2 C17 119.74(17) . . ?
C16 N2 C17 113.37(18) . . ?
C15 N3 C19 118.92(17) . . ?
C15 N3 C18 118.83(17) . . ?
C19 N3 C18 114.52(18) . . ?
C1 O1 H2 114.1(14) . . ?
O1 C1 C2 119.07(15) . . ?
O1 C1 C6 118.85(16) . . ?
C2 C1 C6 121.94(16) . . ?
C3 C2 C1 117.27(16) . . ?
C3 C2 C11 120.21(16) . . ?
C1 C2 C11 122.52(16) . . ?
C4 C3 C2 121.62(18) . . ?
C4 C3 H3 119.2 . . ?
C2 C3 H3 119.2 . . ?
C5 C4 C3 120.21(18) . . ?
C5 C4 H4 119.9 . . ?
C3 C4 H4 119.9 . . ?
C4 C5 C6 121.79(17) . . ?
C4 C5 H5 119.1 . . ?
C6 C5 H5 119.1 . . ?
C5 C6 C1 117.12(17) . . ?
C5 C6 C7 120.78(16) . . ?
C1 C6 C7 122.10(16) . . ?
C10 C7 C9 106.61(16) . . ?
C10 C7 C8 106.99(16) . . ?
C9 C7 C8 110.07(18) . . ?
C10 C7 C6 111.68(16) . . ?
C9 C7 C6 110.58(15) . . ?
C8 C7 C6 110.77(15) . . ?
C7 C8 H8A 109.5 . . ?
C7 C8 H8B 109.5 . . ?
H8A C8 H8B 109.5 . . ?
C7 C8 H8C 109.5 . . ?
H8A C8 H8C 109.5 . . ?
H8B C8 H8C 109.5 . . ?
C7 C9 H9A 109.5 . . ?
C7 C9 H9B 109.5 . . ?
H9A C9 H9B 109.5 . . ?
C7 C9 H9C 109.5 . . ?
H9A C9 H9C 109.5 . . ?
H9B C9 H9C 109.5 . . ?
C7 C10 H10A 109.5 . . ?
C7 C10 H10B 109.5 . . ?
H10A C10 H10B 109.5 . . ?
C7 C10 H10C 109.5 . . ?
H10A C10 H10C 109.5 . . ?
H10B C10 H10C 109.5 . . ?
C14 C11 C13 107.95(18) . . ?
C14 C11 C12 106.07(17) . . ?
C13 C11 C12 109.23(17) . . ?
C14 C11 C2 111.78(16) . . ?
C13 C11 C2 110.57(16) . . ?
C12 C11 C2 111.08(15) . . ?
C11 C12 H12A 109.5 . . ?
C11 C12 H12B 109.5 . . ?
H12A C12 H12B 109.5 . . ?
C11 C12 H12C 109.5 . . ?
H12A C12 H12C 109.5 . . ?
H12B C12 H12C 109.5 . . ?
C11 C13 H13A 109.5 . . ?
C11 C13 H13B 109.5 . . ?
H13A C13 H13B 109.5 . . ?
C11 C13 H13C 109.5 . . ?
H13A C13 H13C 109.5 . . ?
H13B C13 H13C 109.5 . . ?
C11 C14 H14A 109.5 . . ?
C11 C14 H14B 109.5 . . ?
H14A C14 H14B 109.5 . . ?
C11 C14 H14C 109.5 . . ?
H14A C14 H14C 109.5 . . ?
H14B C14 H14C 109.5 . . ?
N1 C15 N2 120.51(18) . . ?
N1 C15 N3 124.63(19) . . ?
N2 C15 N3 114.84(17) . . ?
N2 C16 H16A 109.5 . . ?
N2 C16 H16B 109.5 . . ?
H16A C16 H16B 109.5 . . ?
N2 C16 H16C 109.5 . . ?
H16A C16 H16C 109.5 . . ?
H16B C16 H16C 109.5 . . ?
N2 C17 H17A 109.5 . . ?
N2 C17 H17B 109.5 . . ?
H17A C17 H17B 109.5 . . ?
N2 C17 H17C 109.5 . . ?
H17A C17 H17C 109.5 . . ?
H17B C17 H17C 109.5 . . ?
N3 C18 H18A 109.5 . . ?
N3 C18 H18B 109.5 . . ?
H18A C18 H18B 109.5 . . ?
N3 C18 H18C 109.5 . . ?
H18A C18 H18C 109.5 . . ?
H18B C18 H18C 109.5 . . ?
N3 C19 H19A 109.5 . . ?
N3 C19 H19B 109.5 . . ?
H19A C19 H19B 109.5 . . ?
N3 C19 H19C 109.5 . . ?
H19A C19 H19C 109.5 . . ?
H19B C19 H19C 109.5 . . ?

loop_
_geom_bond_atom_site_label_1
_geom_bond_atom_site_label_2
_geom_bond_distance
_geom_bond_site_symmetry_2
_geom_bond_publ_flag
N1 C15 1.288(2) . ?
N1 H2 1.77(3) . ?
N1 H1 0.90(2) . ?
N2 C15 1.366(3) . ?
N2 C16 1.448(3) . ?
N2 C17 1.455(3) . ?
N3 C15 1.383(2) . ?
N3 C19 1.440(3) . ?
N3 C18 1.462(3) . ?
O1 C1 1.374(2) . ?
O1 H2 0.92(2) . ?
C1 C2 1.412(2) . ?
C1 C6 1.417(2) . ?
C2 C3 1.395(3) . ?
C2 C11 1.543(3) . ?
C3 C4 1.378(3) . ?
C3 H3 0.9500 . ?
C4 C5 1.374(3) . ?
C4 H4 0.9500 . ?
C5 C6 1.395(3) . ?
C5 H5 0.9500 . ?
C6 C7 1.540(3) . ?
C7 C10 1.535(3) . ?
C7 C9 1.537(3) . ?
C7 C8 1.538(3) . ?
C8 H8A 0.9800 . ?
C8 H8B 0.9800 . ?
C8 H8C 0.9800 . ?
C9 H9A 0.9800 . ?
C9 H9B 0.9800 . ?
C9 H9C 0.9800 . ?
C10 H10A 0.9800 . ?
C10 H10B 0.9800 . ?
C10 H10C 0.9800 . ?
C11 C14 1.529(3) . ?
C11 C13 1.529(3) . ?
C11 C12 1.530(3) . ?
C12 H12A 0.9800 . ?
C12 H12B 0.9800 . ?
C12 H12C 0.9800 . ?
C13 H13A 0.9800 . ?
C13 H13B 0.9800 . ?
C13 H13C 0.9800 . ?
C14 H14A 0.9800 . ?
C14 H14B 0.9800 . ?
C14 H14C 0.9800 . ?
C16 H16A 0.9800 . ?
C16 H16B 0.9800 . ?
C16 H16C 0.9800 . ?
C17 H17A 0.9800 . ?
C17 H17B 0.9800 . ?
C17 H17C 0.9800 . ?
C18 H18A 0.9800 . ?
C18 H18B 0.9800 . ?
C18 H18C 0.9800 . ?
C19 H19A 0.9800 . ?
C19 H19B 0.9800 . ?
C19 H19C 0.9800 . ?

loop_
_cod_related_entry_id
_cod_related_entry_database
_cod_related_entry_code
1 ChemSpider 30652641
